data_2000939
loop_
_publ_author_name
'Naruke, H.'
'Yamase, T.'

_publ_section_title
;
 Structure of a photoluminescent polyoxotungstoantimonate
;
_journal_issue 4
_journal_name_full 'Acta Crystallographica Section C'
_journal_page_first 597
_journal_page_last 599
_journal_paper_doi 10.1107/S0108270191010478
_journal_volume 48
_journal_year 1992
_chemical_formula_moiety 'H1.5 K5.5,O24 Sb1 W6,6(H2 O1)'
_chemical_formula_sum 'H13.5 K5.5 O30 Sb W6'
_chemical_formula_weight 1933.48
_symmetry_cell_setting trigonal
_symmetry_space_group_name_Hall '-P 3 2"'
_symmetry_space_group_name_H-M 'P -3 m 1'
_cell_angle_alpha 90
_cell_angle_beta 90
_cell_angle_gamma 120
_cell_formula_units_Z 2
_cell_length_a 13.672(3)
_cell_length_b 13.672(3)
_cell_length_c 12.908(5)
_cell_volume 2089.6(10)
_diffrn_radiation_type Mo
_diffrn_radiation_wavelength 0.71069
_exptl_absorpt_coefficient_mu 18.225
_exptl_crystal_density_diffrn 3.07
_exptl_crystal_F_000 1706
_cod_data_source_file as0506.cif
_cod_data_source_block as0506a
_cod_original_cell_volume 2089.0(10)
_cod_original_formula_sum 'H13.5 K5.5 O30 Sb1 W6'
_cod_database_code 2000939

loop_
_atom_site_label
_atom_site_fract_x
_atom_site_fract_y
_atom_site_fract_z
W .42780(10) .09460(10) .27090(8)
Sb .6667 .3333 .2735(4)
O(1) .520(2) .260 .352(2)
O(2) .814(2) .407 .195(2)
O(3) .390(2) .195 .199(2)
O(4) .942(2) .471 .343(2)
O(5) .326(2) .040(2) .3650(10)
O(6) .381(2) -.005(2) .174(2)
K(1) .6667 .3333 .6840(10)
K(2) .3788(9) .1894 .5411(7)
K(3) .933(3) .466 .002(3)
O(1') .448(2) .224 .749(2)
O(2') .8490(10) .425 .553(2)

loop_
_geom_bond_atom_site_label_1
_geom_bond_atom_site_label_2
_geom_bond_distance
Sb O(1) 2.01(3)
Sb O(2) 2.01(3)
W O(1) 2.22(2)
W O(3) 1.930(10)
W O(5) 1.72(2)
W O(6) 1.72(2)
Sb W 3.2650(10)
K(1) O(1') 2.72(3)
K(1) O(2') 2.74(3)
K(2) O(1) 2.96(3)
K(2) O(5) 2.89(2)
K(2) O(1') 2.81(3)
